data_2103190
loop_
_publ_author_name
'Marsh, Richard E.'
'Kapon, Moshe'
'Hu, Shengzhi'
'Herbstein, Frank H.'

_publ_section_title
;
 Some 60 new space-group corrections
;
_journal_issue 1
_journal_name_full 'Acta Crystallographica Section B'
_journal_page_first 62
_journal_page_last 77
_journal_paper_doi 10.1107/S0108768101017128
_journal_volume 58
_journal_year 2002
_chemical_formula_sum 'C6 H12 N3 P'
_chemical_name_systematic 1,3,5-Triaza-7-phospha-adamantane
_space_group_crystal_system trigonal
_space_group_IT_number 160
_space_group_name_Hall 'P 3* -2'
_space_group_name_H-M_alt 'R 3 m :R'
_cell_angle_alpha 105.94
_cell_angle_beta 105.94
_cell_angle_gamma 105.94
_cell_formula_units_Z 1
_cell_length_a 6.024
_cell_length_b 6.024
_cell_length_c 6.024
_cell_volume 187.069
_cod_data_source_file bm0047.cif
_cod_data_source_block CSD_CIF_Table_29S
_cod_depositor_comments
;
 Marking attached hydrogen atoms.

 Antanas Vaitkus,
 2017-08-04

 Adding the _cell_formula_units_Z data item after consulting the original
 publication.

 Antanas Vaitkus,
 2017-08-04

 Changing the space group from 'R 3 -2"' to 'P 3* -2' after consulting the
 original publication.

 Antanas Vaitkus,
 2017-08-04

The following automatic conversions were performed:
'_symmetry_cell_setting' value 'Rhombohedral' changed to 'rhombohedral'
according to '/home/saulius/struct/CIF-dictionaries/cif_core.dic'
dictionary named 'cif_core.dic' version 2.4.1 from 2010-06-29.

Automatic conversion script
Id: cif_fix_enum 1527 2010-12-29 10:47:43Z saulius 

The following automatic conversions were performed:

'_symmetry_cell_setting' value 'Rhombohedral' changed to
'rhombohedral' according to
/home/saulius/struct/CIF-dictionaries/cif_core.dic dictionary named
'cif_core.dic' version 2.4.1 from 2010-06-29.

Automatic conversion script
Id: cif_fix_values 1715 2011-07-08 13:25:40Z adriana 
;
_cod_original_sg_symbol_H-M 'R3m   '
_cod_original_formula_sum ' C6H12N3P '
_cod_database_code 2103190

loop_
_space_group_symop_id
_space_group_symop_operation_xyz
1 x,y,z
2 z,x,y
3 y,z,x
4 y,x,z
5 z,y,x
6 x,z,y

loop_
_atom_site_label
_atom_site_fract_x
_atom_site_fract_y
_atom_site_fract_z
P .0 .0 .0
C1 .0402 .0402 .3272
N .2577 .2577 .5136
C2 .2413 .4880 .4881
H1 -.1246 .0586 .3544
H2 .0738 .5073 .5073
H3 .4020 .6380 .6380

loop_
_atom_type_symbol
C
P
N
